data_4023014
loop_
_publ_author_name
'Lara Bianchi'
'Gianluca Giorgi'
'Massimo Maccagno'
'Giovanni Petrillo'
'Valeria Rocca'
'Fernando Sancassan'
'Carlo Scapolla'
'Elda Severi'
'Cinzia Tavani'

_publ_contact_author_address
; Dept of Chemistry
  Universit\`a degli Studi di Siena
  Via Aldo Moro
  I-53100 Siena
  Italy
;
_publ_contact_author_email gianluca.giorgi@unisi.it
_publ_contact_author_fax '+39 0577 234241'
_publ_contact_author_name 'Gianluca Giorgi, Ph. D.'
_publ_contact_author_phone '+39 0577 234233'
_publ_section_title
;
 Butadienic Building Blocks from 2-Nitrothiophene as Precursors
 of Nitrogen Heterocycles: Intriguing Dichotomic Behavior
;
_journal_name_full 'Journal of Organic Chemistry'
_journal_page_first 9067
_journal_page_last 9073
_journal_paper_doi 10.1021/jo701460k
_journal_volume 72
_journal_year 2007
_chemical_formula_moiety 'C12 H13 N3 O2 S'
_chemical_formula_sum 'C12 H13 N3 O2 S'
_chemical_formula_weight 263.31
_chemical_name_systematic
;
(3S,4S,E)-3-(methylthio)-3-nitro-4-styryl-4,5-dihydro-3H-pyrazole
;
_space_group_IT_number 4
_symmetry_cell_setting monoclinic
_symmetry_space_group_name_Hall 'P 2yb'
_symmetry_space_group_name_H-M 'P 1 21 1'
_atom_sites_solution_hydrogens geom
_atom_sites_solution_primary direct
_atom_sites_solution_secondary difmap
_audit_creation_method SHELXL-97
_cell_angle_alpha 90.00
_cell_angle_beta 104.882(2)
_cell_angle_gamma 90.00
_cell_formula_units_Z 2
_cell_length_a 6.0745(3)
_cell_length_b 10.6010(5)
_cell_length_c 9.9223(5)
_cell_measurement_temperature 120(2)
_cell_measurement_theta_max 27.48
_cell_measurement_theta_min 2.91
_cell_volume 617.52(5)
_computing_cell_refinement
;
        'DENZO (Otwinowski & Minor, 1997) & COLLECT (Hooft, R.W.W., 1998)' 
;
_computing_data_collection 'COLLECT (Hooft, R.W.W., 1998)'
_computing_data_reduction
;
'DENZO (Otwinowski & Minor, 1997) & COLLECT (Hooft, R.W.W., 1998)' 
;
_computing_molecular_graphics 'Ortep-3 for Windows (Farrugia, 1997)'
_computing_publication_material 'WinGX publication routines (Farrugia, 1999)'
_computing_structure_refinement 'SHELXL-97 (Sheldrick, 1997)'
_computing_structure_solution 'SHELXS-97 (Sheldrick, 1997)'
_diffrn_ambient_temperature 120(2)
_diffrn_detector_area_resol_mean 9.091
_diffrn_measured_fraction_theta_full 0.997
_diffrn_measured_fraction_theta_max 0.997
_diffrn_measurement_device_type 'Bruker-Nonius 95mm CCD camera on \k-goniostat'
_diffrn_measurement_method '\f & \w scans'
_diffrn_radiation_monochromator '10cm confocal mirrors'
_diffrn_radiation_source 'Bruker-Nonius FR591 rotating anode'
_diffrn_radiation_type MoK\a
_diffrn_radiation_wavelength 0.71073
_diffrn_reflns_av_R_equivalents 0.0467
_diffrn_reflns_av_sigmaI/netI 0.0643
_diffrn_reflns_limit_h_max 7
_diffrn_reflns_limit_h_min -7
_diffrn_reflns_limit_k_max 13
_diffrn_reflns_limit_k_min -13
_diffrn_reflns_limit_l_max 12
_diffrn_reflns_limit_l_min -12
_diffrn_reflns_number 7697
_diffrn_reflns_theta_full 27.55
_diffrn_reflns_theta_max 27.55
_diffrn_reflns_theta_min 3.47
_exptl_absorpt_coefficient_mu 0.260
_exptl_absorpt_correction_type empirical
_exptl_absorpt_process_details 'SADABS V2.10 (Sheldrick, G.M., 2003)'
_exptl_crystal_colour colourless
_exptl_crystal_density_diffrn 1.416
_exptl_crystal_density_method 'not measured'
_exptl_crystal_description plate
_exptl_crystal_F_000 276
_exptl_crystal_size_max 0.2
_exptl_crystal_size_mid 0.09
_exptl_crystal_size_min 0.02
_refine_diff_density_max 0.203
_refine_diff_density_min -0.237
_refine_diff_density_rms 0.052
_refine_ls_abs_structure_details 'Flack H D (1983), Acta Cryst. A39, 876-881'
_refine_ls_abs_structure_Flack 0.09(8)
_refine_ls_extinction_method none
_refine_ls_goodness_of_fit_ref 1.039
_refine_ls_hydrogen_treatment mixed
_refine_ls_matrix_type full
_refine_ls_number_parameters 185
_refine_ls_number_reflns 2804
_refine_ls_number_restraints 4
_refine_ls_restrained_S_all 1.038
_refine_ls_R_factor_all 0.0586
_refine_ls_R_factor_gt 0.0408
_refine_ls_shift/su_max 0.000
_refine_ls_shift/su_mean 0.000
_refine_ls_structure_factor_coef Fsqd
_refine_ls_weighting_details 'calc w=1/[\s^2^(Fo^2^)+(0.0321P)^2^+0.0838P] where P=(Fo^2^+2Fc^2^)/3'
_refine_ls_weighting_scheme calc
_refine_ls_wR_factor_gt 0.0788
_refine_ls_wR_factor_ref 0.0849
_reflns_number_gt 2305
_reflns_number_total 2805
_reflns_threshold_expression >2sigma(I)
_cod_data_source_file jo701460k-File001.cif
_cod_data_source_block petr05
_cod_depositor_comments
;
The following automatic conversions were performed:
'_symmetry_cell_setting' value 'Monoclinic' changed to 'monoclinic'
according to '/home/saulius/struct/CIF-dictionaries/cif_core.dic'
dictionary named 'cif_core.dic' version 2.4.1 from 2010-06-29.

Automatic conversion script
Id: cif_fix_enum 1527 2010-12-29 10:47:43Z saulius 
;
_cod_original_sg_symbol_H-M 'P 21'
_cod_database_code 4023014

loop_
_symmetry_equiv_pos_as_xyz
'x, y, z'
'-x, y+1/2, -z'

loop_
_atom_site_label
_atom_site_type_symbol
_atom_site_fract_x
_atom_site_fract_y
_atom_site_fract_z
_atom_site_U_iso_or_equiv
_atom_site_adp_type
_atom_site_occupancy
_atom_site_symmetry_multiplicity
_atom_site_calc_flag
_atom_site_refinement_flags
_atom_site_disorder_assembly
_atom_site_disorder_group
N1 N 0.5164(3) 0.3779(2) 1.0415(2) 0.0290(5) Uani 1 1 d . . .
N2 N 0.5269(3) 0.46527(19) 0.9607(2) 0.0229(5) Uani 1 1 d . . .
C3 C 0.6742(4) 0.42875(19) 0.8666(2) 0.0199(5) Uani 1 1 d . B .
C4 C 0.8112(4) 0.3148(2) 0.9363(2) 0.0242(5) Uani 1 1 d D . .
H4 H 0.9492 0.3486 1.0048 0.036(8) Uiso 1 1 calc R A 1
C5 C 0.6519(5) 0.2666(2) 1.0200(3) 0.0337(6) Uani 1 1 d . B .
H5A H 0.5513 0.1997 0.9683 0.036(7) Uiso 1 1 calc R . .
H5B H 0.7395 0.2320 1.1107 0.044(8) Uiso 1 1 calc R . .
S S 0.49867(9) 0.39346(8) 0.69458(6) 0.02475(15) Uani 1 1 d . . .
C6 C 0.3622(4) 0.5437(2) 0.6438(3) 0.0278(6) Uani 1 1 d . B .
H6A H 0.2386 0.5331 0.5590 0.051(9) Uiso 1 1 calc R . .
H6B H 0.4741 0.6038 0.6259 0.037(8) Uiso 1 1 calc R . .
H6C H 0.3000 0.5759 0.7190 0.048(8) Uiso 1 1 calc R . .
N3 N 0.8241(3) 0.5412(2) 0.8560(2) 0.0264(5) Uani 1 1 d . . .
O1 O 0.7565(3) 0.64641(17) 0.87357(18) 0.0338(4) Uani 1 1 d . B .
O2 O 1.0029(3) 0.5182(2) 0.8276(2) 0.0496(6) Uani 1 1 d . B .
C7 C 0.8948(5) 0.2284(2) 0.8402(3) 0.0257(7) Uani 0.915(4) 1 d PD B 1
H7 H 0.9909 0.2639 0.7883 0.058(11) Uiso 0.915(4) 1 calc PR B 1
C8 C 0.8459(4) 0.1070(2) 0.8217(3) 0.0221(7) Uani 0.915(4) 1 d PD B 1
H8 H 0.7422 0.0719 0.8686 0.033(8) Uiso 0.915(4) 1 calc PR B 1
C7B C 0.797(4) 0.1961(17) 0.852(3) 0.0257(7) Uani 0.085(4) 1 d PD B 2
H7B H 0.6543 0.1534 0.8293 0.05(10) Uiso 0.085(4) 1 calc PR B 2
C8B C 0.962(4) 0.1452(12) 0.806(2) 0.0221(7) Uani 0.085(4) 1 d PD B 2
H8B H 1.1020 0.1899 0.8206 0.027 Uiso 0.085(4) 1 calc PR B 2
C1' C 0.9422(4) 0.0219(2) 0.7326(2) 0.0273(6) Uani 1 1 d D . .
C2' C 0.8476(4) -0.0977(3) 0.7046(2) 0.0297(5) Uani 1 1 d . B .
H2' H 0.7259 -0.1221 0.7429 0.023(6) Uiso 1 1 calc R . .
C3' C 0.9278(5) -0.1813(3) 0.6221(3) 0.0329(6) Uani 1 1 d . . .
H3' H 0.8611 -0.2627 0.6044 0.048(8) Uiso 1 1 calc R B .
C4' C 1.1045(5) -0.1478(2) 0.5650(3) 0.0328(6) Uani 1 1 d . B .
H4' H 1.1573 -0.2053 0.5068 0.054(9) Uiso 1 1 calc R . .
C5' C 1.2034(5) -0.0308(3) 0.5929(3) 0.0327(7) Uani 1 1 d . . .
H5' H 1.3257 -0.0078 0.5544 0.043(8) Uiso 1 1 calc R B .
C6' C 1.1257(4) 0.0540(2) 0.6769(2) 0.0297(6) Uani 1 1 d . B .
H6' H 1.1968 0.1340 0.6968 0.038(8) Uiso 1 1 calc R . .

loop_
_atom_site_aniso_label
_atom_site_aniso_U_11
_atom_site_aniso_U_22
_atom_site_aniso_U_33
_atom_site_aniso_U_23
_atom_site_aniso_U_13
_atom_site_aniso_U_12
N1 0.0356(12) 0.0270(11) 0.0282(11) 0.0012(10) 0.0150(9) 0.0012(10)
N2 0.0247(11) 0.0218(10) 0.0244(11) -0.0022(8) 0.0100(9) -0.0011(8)
C3 0.0219(12) 0.0186(11) 0.0205(11) 0.0010(8) 0.0077(9) -0.0003(9)
C4 0.0300(14) 0.0222(12) 0.0203(12) -0.0006(10) 0.0063(11) 0.0041(11)
C5 0.0440(17) 0.0247(13) 0.0378(16) 0.0052(12) 0.0201(14) 0.0061(12)
S 0.0289(3) 0.0239(3) 0.0208(3) -0.0010(3) 0.0051(2) 0.0022(3)
C6 0.0253(13) 0.0279(13) 0.0289(14) 0.0038(11) 0.0045(11) 0.0036(11)
N3 0.0231(11) 0.0264(12) 0.0287(12) 0.0032(9) 0.0052(9) -0.0007(9)
O1 0.0347(11) 0.0214(9) 0.0449(11) 0.0015(8) 0.0096(9) -0.0039(8)
O2 0.0352(12) 0.0404(12) 0.0849(17) -0.0003(11) 0.0366(12) -0.0030(9)
C7 0.0259(19) 0.0270(15) 0.0248(14) 0.0043(12) 0.0075(13) 0.0048(13)
C8 0.0240(16) 0.0248(14) 0.0186(13) 0.0055(11) 0.0077(11) 0.0025(12)
C7B 0.0259(19) 0.0270(15) 0.0248(14) 0.0043(12) 0.0075(13) 0.0048(13)
C8B 0.0240(16) 0.0248(14) 0.0186(13) 0.0055(11) 0.0077(11) 0.0025(12)
C1' 0.0322(14) 0.0296(13) 0.0184(12) 0.0023(10) 0.0033(11) 0.0107(12)
C2' 0.0313(13) 0.0331(13) 0.0267(12) 0.0091(14) 0.0109(10) 0.0067(15)
C3' 0.0438(16) 0.0222(13) 0.0315(15) 0.0039(11) 0.0077(13) -0.0002(12)
C4' 0.0463(17) 0.0283(13) 0.0268(15) -0.0001(10) 0.0147(13) 0.0153(12)
C5' 0.0293(15) 0.0390(15) 0.0326(16) 0.0067(12) 0.0130(13) 0.0067(12)
C6' 0.0368(15) 0.0255(13) 0.0231(13) 0.0000(10) 0.0012(11) 0.0009(12)

loop_
_atom_type_symbol
_atom_type_description
_atom_type_scat_dispersion_real
_atom_type_scat_dispersion_imag
_atom_type_scat_source
C C 0.0033 0.0016 'International Tables Vol C Tables 4.2.6.8 and 6.1.1.4'
H H 0.0000 0.0000 'International Tables Vol C Tables 4.2.6.8 and 6.1.1.4'
N N 0.0061 0.0033 'International Tables Vol C Tables 4.2.6.8 and 6.1.1.4'
O O 0.0106 0.0060 'International Tables Vol C Tables 4.2.6.8 and 6.1.1.4'
S S 0.1246 0.1234 'International Tables Vol C Tables 4.2.6.8 and 6.1.1.4'

loop_
_geom_angle_atom_site_label_1
_geom_angle_atom_site_label_2
_geom_angle_atom_site_label_3
_geom_angle
N2 N1 C5 112.27(18)
N1 N2 C3 110.37(18)
N2 C3 N3 107.72(16)
N2 C3 C4 105.40(18)
N3 C3 C4 112.61(19)
N2 C3 S 109.89(15)
N3 C3 S 108.43(15)
C4 C3 S 112.63(15)
C7 C4 C5 120.7(2)
C7B C4 C5 93.9(11)
C7 C4 C3 115.4(2)
C7B C4 C3 117.6(12)
C5 C4 C3 99.4(2)
C7 C4 H4 106.8
C7B C4 H4 126.8
C5 C4 H4 106.8
C3 C4 H4 106.8
N1 C5 C4 105.45(19)
N1 C5 H5A 110.7
C4 C5 H5A 110.7
N1 C5 H5B 110.7
C4 C5 H5B 110.7
H5A C5 H5B 108.8
C3 S C6 101.44(11)
S C6 H6A 109.5
S C6 H6B 109.5
H6A C6 H6B 109.5
S C6 H6C 109.5
H6A C6 H6C 109.5
H6B C6 H6C 109.5
O2 N3 O1 124.8(2)
O2 N3 C3 116.5(2)
O1 N3 C3 118.62(19)
C8 C7 C4 125.5(2)
C8 C7 H7 117.2
C4 C7 H7 117.2
C7 C8 C1' 124.4(2)
C7 C8 H8 117.8
C1' C8 H8 117.8
C8B C7B C4 126.3(11)
C8B C7B H7B 116.8
C4 C7B H7B 116.8
C7B C8B C1' 123.6(10)
C7B C8B H8B 118.2
C1' C8B H8B 118.2
C2' C1' C6' 118.0(2)
C2' C1' C8 117.9(2)
C6' C1' C8 124.1(2)
C2' C1' C8B 151.4(10)
C6' C1' C8B 90.4(10)
C3' C2' C1' 121.0(2)
C3' C2' H2' 119.5
C1' C2' H2' 119.5
C2' C3' C4' 120.5(2)
C2' C3' H3' 119.7
C4' C3' H3' 119.7
C5' C4' C3' 119.6(2)
C5' C4' H4' 120.2
C3' C4' H4' 120.2
C4' C5' C6' 120.4(2)
C4' C5' H5' 119.8
C6' C5' H5' 119.8
C5' C6' C1' 120.4(2)
C5' C6' H6' 119.8
C1' C6' H6' 119.8

loop_
_geom_bond_atom_site_label_1
_geom_bond_atom_site_label_2
_geom_bond_distance
N1 N2 1.238(3)
N1 C5 1.484(3)
N2 C3 1.500(3)
C3 N3 1.520(3)
C3 C4 1.528(3)
C3 S 1.804(2)
C4 C7 1.501(3)
C4 C7B 1.501(4)
C4 C5 1.517(3)
C4 H4 1.0000
C5 H5A 0.9900
C5 H5B 0.9900
S C6 1.807(2)
C6 H6A 0.9800
C6 H6B 0.9800
C6 H6C 0.9800
N3 O2 1.215(3)
N3 O1 1.217(2)
C7 C8 1.323(4)
C7 H7 0.9500
C8 C1' 1.485(3)
C8 H8 0.9500
C7B C8B 1.323(4)
C7B H7B 0.9500
C8B C1' 1.485(4)
C8B H8B 0.9500
C1' C2' 1.390(4)
C1' C6' 1.407(3)
C2' C3' 1.378(4)
C2' H2' 0.9500
C3' C4' 1.383(4)
C3' H3' 0.9500
C4' C5' 1.376(4)
C4' H4' 0.9500
C5' C6' 1.388(4)
C5' H5' 0.9500
C6' H6' 0.9500

loop_
_geom_torsion_atom_site_label_1
_geom_torsion_atom_site_label_2
_geom_torsion_atom_site_label_3
_geom_torsion_atom_site_label_4
_geom_torsion
C5 N1 N2 C3 0.2(3)
N1 N2 C3 N3 -137.41(19)
N1 N2 C3 C4 -17.0(2)
N1 N2 C3 S 104.65(18)
N2 C3 C4 C7 155.4(2)
N3 C3 C4 C7 -87.5(3)
S C3 C4 C7 35.5(3)
N2 C3 C4 C7B 124.2(12)
N3 C3 C4 C7B -118.6(12)
S C3 C4 C7B 4.4(12)
N2 C3 C4 C5 24.7(2)
N3 C3 C4 C5 141.9(2)
S C3 C4 C5 -95.08(19)
N2 N1 C5 C4 16.7(3)
C7 C4 C5 N1 -151.7(2)
C7B C4 C5 N1 -143.4(12)
C3 C4 C5 N1 -24.6(2)
N2 C3 S C6 62.49(16)
N3 C3 S C6 -55.01(17)
C4 C3 S C6 179.68(17)
N2 C3 N3 O2 154.9(2)
C4 C3 N3 O2 39.1(3)
S C3 N3 O2 -86.2(2)
N2 C3 N3 O1 -26.5(3)
C4 C3 N3 O1 -142.3(2)
S C3 N3 O1 92.4(2)
C7B C4 C7 C8 -20(3)
C5 C4 C7 C8 -1.7(4)
C3 C4 C7 C8 -121.2(3)
C4 C7 C8 C1' -176.1(2)
C7 C4 C7B C8B 19.2(16)
C5 C4 C7B C8B -145(3)
C3 C4 C7B C8B 112(3)
C4 C7B C8B C1' 175(2)
C7 C8 C1' C2' -169.6(3)
C7 C8 C1' C6' 11.6(4)
C7 C8 C1' C8B 15.8(18)
C7B C8B C1' C2' -26(4)
C7B C8B C1' C6' 160(3)
C7B C8B C1' C8 -16.3(19)
C6' C1' C2' C3' -1.4(3)
C8 C1' C2' C3' 179.7(2)
C8B C1' C2' C3' -174(2)
C1' C2' C3' C4' -0.1(4)
C2' C3' C4' C5' 1.1(4)
C3' C4' C5' C6' -0.5(4)
C4' C5' C6' C1' -1.1(4)
C2' C1' C6' C5' 2.0(3)
C8 C1' C6' C5' -179.2(2)
C8B C1' C6' C5' 178.5(10)
